data_2235878
loop_
_publ_author_name
'Fun, Hoong-Kun'
'Quah, Ching Kheng'
'Nayak, Prakash S.'
'Narayana, B.'
'Sarojini, B. K.'

_publ_section_title
;
 1-(3-Chlorophenyl)thiourea
;
_journal_coeditor_code IS5164
_journal_issue 8
_journal_name_full 'Acta Crystallographica Section E'
_journal_page_first o2423
_journal_paper_doi 10.1107/S160053681203084X
_journal_volume 68
_journal_year 2012
_chemical_formula_iupac 'C7 H7 Cl N2 S'
_chemical_formula_moiety 'C7 H7 Cl N2 S'
_chemical_formula_sum 'C7 H7 Cl N2 S'
_chemical_formula_weight 186.66
_chemical_name_systematic
;
1-(3-Chlorophenyl)thiourea
;
_space_group_IT_number 2
_symmetry_cell_setting triclinic
_symmetry_space_group_name_Hall '-P 1'
_symmetry_space_group_name_H-M 'P -1'
_atom_sites_solution_hydrogens geom
_atom_sites_solution_primary direct
_atom_sites_solution_secondary difmap
_audit_creation_method SHELXL-97
_cell_angle_alpha 104.221(2)
_cell_angle_beta 91.776(2)
_cell_angle_gamma 96.362(2)
_cell_formula_units_Z 2
_cell_length_a 5.4406(3)
_cell_length_b 8.5715(4)
_cell_length_c 9.2392(4)
_cell_measurement_reflns_used 5475
_cell_measurement_temperature 100
_cell_measurement_theta_max 30.04
_cell_measurement_theta_min 2.91
_cell_volume 414.33(4)
_computing_cell_refinement 'SAINT (Bruker, 2009)'
_computing_data_collection 'APEX2 (Bruker, 2009)'
_computing_data_reduction 'SAINT (Bruker, 2009)'
_computing_molecular_graphics 'SHELXTL (Sheldrick, 2008)'
_computing_publication_material 'SHELXTL (Sheldrick, 2008) and PLATON (Spek, 2009)'
_computing_structure_refinement 'SHELXTL (Sheldrick, 2008)'
_computing_structure_solution 'SHELXTL (Sheldrick, 2008)'
_diffrn_ambient_temperature 100
_diffrn_measured_fraction_theta_full 0.992
_diffrn_measured_fraction_theta_max 0.992
_diffrn_measurement_device_type
;
Bruker SMART APEXII DUO CCD area-detector
;
_diffrn_measurement_method '\f and \w scans'
_diffrn_radiation_monochromator graphite
_diffrn_radiation_source 'fine-focus sealed tube'
_diffrn_radiation_type MoK\a
_diffrn_radiation_wavelength 0.71073
_diffrn_reflns_av_R_equivalents 0.0327
_diffrn_reflns_av_sigmaI/netI 0.0308
_diffrn_reflns_limit_h_max 7
_diffrn_reflns_limit_h_min -7
_diffrn_reflns_limit_k_max 12
_diffrn_reflns_limit_k_min -12
_diffrn_reflns_limit_l_max 13
_diffrn_reflns_limit_l_min -13
_diffrn_reflns_number 8525
_diffrn_reflns_theta_full 30.06
_diffrn_reflns_theta_max 30.06
_diffrn_reflns_theta_min 2.28
_diffrn_standards_number 0
_exptl_absorpt_coefficient_mu 0.644
_exptl_absorpt_correction_T_max 0.9563
_exptl_absorpt_correction_T_min 0.7905
_exptl_absorpt_correction_type multi-scan
_exptl_absorpt_process_details '(<i>SADABS</i>; Bruker, 2009)'
_exptl_crystal_colour colourless
_exptl_crystal_density_diffrn 1.496
_exptl_crystal_density_method 'not measured'
_exptl_crystal_description plate
_exptl_crystal_F_000 192
_exptl_crystal_size_max 0.383
_exptl_crystal_size_mid 0.297
_exptl_crystal_size_min 0.07
_refine_diff_density_max 0.678
_refine_diff_density_min -0.374
_refine_ls_extinction_method none
_refine_ls_goodness_of_fit_ref 1.078
_refine_ls_hydrogen_treatment mixed
_refine_ls_matrix_type full
_refine_ls_number_parameters 112
_refine_ls_number_reflns 2414
_refine_ls_number_restraints 0
_refine_ls_restrained_S_all 1.078
_refine_ls_R_factor_all 0.0344
_refine_ls_R_factor_gt 0.0310
_refine_ls_shift/su_max 0.001
_refine_ls_shift/su_mean 0.001
_refine_ls_structure_factor_coef Fsqd
_refine_ls_weighting_details 'calc w=1/[\s^2^(Fo^2^)+(0.0374P)^2^+0.2220P] where P=(Fo^2^+2Fc^2^)/3'
_refine_ls_weighting_scheme calc
_refine_ls_wR_factor_gt 0.0814
_refine_ls_wR_factor_ref 0.0846
_reflns_number_gt 2194
_reflns_number_total 2414
_reflns_threshold_expression I>2\s(I)
_cod_data_source_file is5164.cif
_cod_data_source_block I
_cod_original_cell_volume 414.33(3)
_cod_database_code 2235878
_cod_database_fobs_code 2235878

loop_
_symmetry_equiv_pos_as_xyz
'x, y, z'
'-x, -y, -z'

loop_
_atom_site_type_symbol
_atom_site_label
_atom_site_fract_x
_atom_site_fract_y
_atom_site_fract_z
_atom_site_U_iso_or_equiv
_atom_site_adp_type
_atom_site_calc_flag
_atom_site_refinement_flags
_atom_site_occupancy
_atom_site_symmetry_multiplicity
Cl Cl1 0.18973(6) 0.42500(4) 1.19169(4) 0.02562(10) Uani d . 1 1
S S1 0.60726(6) 0.24290(3) 0.46595(4) 0.01698(10) Uani d . 1 1
N N1 0.2888(2) 0.14096(13) 0.64519(13) 0.0164(2) Uani d . 1 1
N N2 0.2660(2) 0.39857(14) 0.61960(14) 0.0190(2) Uani d . 1 1
C C1 -0.0855(2) 0.05999(16) 0.76120(15) 0.0181(2) Uani d . 1 1
H H1 -0.1397 -0.0171 0.6730 0.022 Uiso calc R 1 1
C C2 -0.2277(2) 0.07757(17) 0.88598(16) 0.0214(3) Uani d . 1 1
H H2 -0.3772 0.0116 0.8802 0.026 Uiso calc R 1 1
C C3 -0.1494(2) 0.19203(17) 1.01876(15) 0.0201(3) Uani d . 1 1
H H3 -0.2460 0.2046 1.1012 0.024 Uiso calc R 1 1
C C4 0.0770(2) 0.28730(15) 1.02523(14) 0.0172(2) Uani d . 1 1
C C5 0.2222(2) 0.27251(15) 0.90312(15) 0.0167(2) Uani d . 1 1
H H4 0.3731 0.3372 0.9097 0.020 Uiso calc R 1 1
C C6 0.1378(2) 0.15877(14) 0.76997(14) 0.0150(2) Uani d . 1 1
C C7 0.3726(2) 0.26353(14) 0.58419(14) 0.0150(2) Uani d . 1 1
H H2N2 0.147(4) 0.404(3) 0.669(2) 0.033(5) Uiso d . 1 1
H H1N2 0.310(4) 0.479(3) 0.587(2) 0.028(5) Uiso d . 1 1
H H1N1 0.335(4) 0.050(3) 0.610(2) 0.029(5) Uiso d . 1 1

loop_
_atom_site_aniso_label
_atom_site_aniso_U_11
_atom_site_aniso_U_22
_atom_site_aniso_U_33
_atom_site_aniso_U_12
_atom_site_aniso_U_13
_atom_site_aniso_U_23
Cl1 0.02138(16) 0.03212(19) 0.01919(17) 0.00492(13) -0.00105(12) -0.00194(13)
S1 0.01841(15) 0.01114(14) 0.02287(17) 0.00166(10) 0.00657(11) 0.00646(11)
N1 0.0210(5) 0.0096(4) 0.0193(5) 0.0014(4) 0.0059(4) 0.0046(4)
N2 0.0195(5) 0.0133(5) 0.0271(6) 0.0038(4) 0.0083(4) 0.0091(4)
C1 0.0178(5) 0.0168(5) 0.0196(6) -0.0018(4) -0.0009(4) 0.0065(4)
C2 0.0164(5) 0.0246(6) 0.0246(6) -0.0027(5) 0.0011(5) 0.0107(5)
C3 0.0167(5) 0.0255(6) 0.0206(6) 0.0031(5) 0.0034(5) 0.0099(5)
C4 0.0170(5) 0.0184(5) 0.0166(6) 0.0042(4) -0.0006(4) 0.0041(4)
C5 0.0142(5) 0.0148(5) 0.0208(6) 0.0006(4) 0.0008(4) 0.0049(4)
C6 0.0160(5) 0.0128(5) 0.0176(6) 0.0016(4) 0.0021(4) 0.0065(4)
C7 0.0153(5) 0.0122(5) 0.0176(5) -0.0005(4) 0.0006(4) 0.0047(4)

loop_
_atom_type_symbol
_atom_type_description
_atom_type_scat_dispersion_real
_atom_type_scat_dispersion_imag
_atom_type_scat_source
C C 0.0033 0.0016 'International Tables Vol C Tables 4.2.6.8 and 6.1.1.4'
H H 0.0000 0.0000 'International Tables Vol C Tables 4.2.6.8 and 6.1.1.4'
N N 0.0061 0.0033 'International Tables Vol C Tables 4.2.6.8 and 6.1.1.4'
S S 0.1246 0.1234 'International Tables Vol C Tables 4.2.6.8 and 6.1.1.4'
Cl Cl 0.1484 0.1585 'International Tables Vol C Tables 4.2.6.8 and 6.1.1.4'

loop_
_geom_angle_atom_site_label_1
_geom_angle_atom_site_label_2
_geom_angle_atom_site_label_3
_geom_angle
C7 N1 C6 124.20(11)
C7 N1 H1N1 117.8(14)
C6 N1 H1N1 117.9(14)
C7 N2 H2N2 121.1(16)
C7 N2 H1N2 122.5(14)
H2N2 N2 H1N2 116(2)
C6 C1 C2 119.36(12)
C6 C1 H1 120.3
C2 C1 H1 120.3
C3 C2 C1 121.08(12)
C3 C2 H2 119.5
C1 C2 H2 119.5
C2 C3 C4 118.34(12)
C2 C3 H3 120.8
C4 C3 H3 120.8
C5 C4 C3 121.85(12)
C5 C4 Cl1 118.15(10)
C3 C4 Cl1 119.97(10)
C4 C5 C6 118.84(11)
C4 C5 H4 120.6
C6 C5 H4 120.6
C1 C6 C5 120.51(12)
C1 C6 N1 120.46(11)
C5 C6 N1 118.98(11)
N2 C7 N1 117.85(12)
N2 C7 S1 121.69(10)
N1 C7 S1 120.45(10)

loop_
_geom_bond_atom_site_label_1
_geom_bond_atom_site_label_2
_geom_bond_distance
Cl1 C4 1.7389(13)
S1 C7 1.7021(13)
N1 C7 1.3527(15)
N1 C6 1.4239(16)
N1 H1N1 0.83(2)
N2 C7 1.3257(17)
N2 H2N2 0.80(2)
N2 H1N2 0.84(2)
C1 C6 1.3901(16)
C1 C2 1.3948(19)
C1 H1 0.9300
C2 C3 1.390(2)
C2 H2 0.9300
C3 C4 1.3918(17)
C3 H3 0.9300
C4 C5 1.3855(18)
C5 C6 1.3968(17)
C5 H4 0.9300

loop_
_geom_hbond_atom_site_label_D
_geom_hbond_atom_site_label_H
_geom_hbond_atom_site_label_A
_geom_hbond_site_symmetry_A
_geom_hbond_distance_DH
_geom_hbond_distance_HA
_geom_hbond_distance_DA
_geom_hbond_angle_DHA
_geom_hbond_publ_flag
N2 H2N2 Cl1 2_567 0.80(2) 2.64(2) 3.3583(12) 150(2) yes
N2 H1N2 S1 2_666 0.83(3) 2.54(3) 3.3619(13) 167.5(19) yes
N1 H1N1 S1 2_656 0.84(2) 2.49(3) 3.3149(12) 167(2) yes

loop_
_geom_torsion_atom_site_label_1
_geom_torsion_atom_site_label_2
_geom_torsion_atom_site_label_3
_geom_torsion_atom_site_label_4
_geom_torsion
C6 C1 C2 C3 -0.1(2)
C1 C2 C3 C4 -1.1(2)
C2 C3 C4 C5 1.1(2)
C2 C3 C4 Cl1 -176.81(10)
C3 C4 C5 C6 0.1(2)
Cl1 C4 C5 C6 177.99(10)
C2 C1 C6 C5 1.24(19)
C2 C1 C6 N1 178.69(12)
C4 C5 C6 C1 -1.26(19)
C4 C5 C6 N1 -178.74(11)
C7 N1 C6 C1 126.31(14)
C7 N1 C6 C5 -56.21(18)
C6 N1 C7 N2 -15.51(19)
C6 N1 C7 S1 164.53(10)

loop_
_cod_related_entry_id
_cod_related_entry_database
_cod_related_entry_code
1 ChemSpider 2016538
